data_7251872
loop_
_publ_author_name
'Wang, Zongkang'
'Liu, Yiting'
'Liang, Chaoying'
'Yan, Yihui'
'Yang, Linrui'
'Wang, Yan'
'Jiang, Yakun'
'Wang, Chengyu'
'Li, Yanzhong'

_publ_section_title
;
 Visible light induced 6\p electrocyclization: divergent synthesis of
 seven membered ring derivatives
;
_journal_issue 17
_journal_name_full 'Green Chemistry'
_journal_page_first 7286
_journal_page_last 7292
_journal_paper_doi 10.1039/D6GC01010E
_journal_volume 28
_journal_year 2026
_chemical_formula_moiety 'C26 H23 N O4'
_chemical_formula_sum 'C26 H23 N O4'
_chemical_formula_weight 413.45
_space_group_crystal_system monoclinic
_space_group_IT_number 15
_space_group_name_Hall '-I 2ya'
_space_group_name_H-M_alt 'I 1 2/a 1'
_atom_sites_solution_hydrogens geom
_atom_sites_solution_primary dual
_audit_creation_date 2025-01-07
_audit_creation_method
;
Olex2 1.5
(compiled 2024.02.16 svn.r378c4104 for OlexSys, GUI svn.r6928)
;
_audit_update_record
;
2025-12-19 deposited with the CCDC.	2026-04-10 downloaded from the CCDC.
;
_cell_angle_alpha 90
_cell_angle_beta 110.9550(10)
_cell_angle_gamma 90
_cell_formula_units_Z 8
_cell_length_a 13.93140(10)
_cell_length_b 16.36590(10)
_cell_length_c 19.2763(2)
_cell_measurement_reflns_used 31203
_cell_measurement_temperature 173.00(10)
_cell_measurement_theta_max 73.3330
_cell_measurement_theta_min 3.6280
_cell_volume 4104.32(6)
_computing_cell_refinement 'CrysAlisPro 1.171.42.100a (Rigaku OD, 2023)'
_computing_data_collection 'CrysAlisPro 1.171.42.100a (Rigaku OD, 2023)'
_computing_data_reduction 'CrysAlisPro 1.171.42.100a (Rigaku OD, 2023)'
_computing_molecular_graphics 'Olex2 1.5 (Dolomanov et al., 2009)'
_computing_publication_material 'Olex2 1.5 (Dolomanov et al., 2009)'
_computing_structure_refinement 'SHELXL 2018/3 (Sheldrick, 2015)'
_computing_structure_solution 'SHELXT 2018/2 (Sheldrick, 2018)'
_diffrn_ambient_environment N~2~
_diffrn_ambient_temperature 173.00(10)
_diffrn_detector 'Hybrid Pixel Array Detector'
_diffrn_detector_area_resol_mean 5.8140
_diffrn_measured_fraction_theta_full 0.999
_diffrn_measured_fraction_theta_max 0.999
_diffrn_measurement_details
;
List of Runs (angles in degrees, time in seconds):

  # Type    Start    End  Width  t~exp~   \w     \q     \k     \f   Frames
#--------------------------------------------------------------------------
  1  \w    -27.00  47.00   1.00    1.00    --    0.00  57.00 -90.00   74
  2  \w    -12.00  23.00   1.00    1.00    --    0.00  57.00 150.00   35
  3  \w    -33.00  88.00   1.00    1.00    --    0.00  77.00 -60.00  121
  4  \w     -2.00  33.00   1.00    1.00    --    0.00 -77.00  30.00   35
  5  \w    -33.00   6.00   1.00    1.00    --    0.00  77.00  90.00   39
  6  \w     53.00  88.00   1.00    1.00    --    0.00  57.00-180.00   35
  7  \w     52.00  86.00   1.00    1.00    --    0.00  77.00  30.00   34
  8  \w     22.00  57.00   1.00    1.00    --    0.00  77.00  90.00   35
  9  \w      7.00  49.00   1.00    1.00    --    0.00  57.00-180.00   42
 10  \w     57.00  89.00   1.00    1.00    --    0.00  57.00 150.00   32
 11  \w    -26.00   2.00   1.00    1.00    --    0.00  57.00-180.00   28
 12  \w    -33.00  46.00   1.00    1.00    --    0.00  77.00  30.00   79
 13  \w     63.00  89.00   1.00    1.00    --    0.00  77.00  90.00   26
 14  \w    100.00 126.00   1.00    1.00    --   92.10  47.00 -83.49   26
 15  \w     66.00  95.00   1.00    1.00    --   92.10  47.00 -83.49   29
 16  \w    115.00 164.00   1.00    1.00    --   92.10  48.00 106.99   49
 17  \w    152.00 178.00   1.00    1.00    --   92.10  51.00  14.57   26
 18  \w     67.00  96.00   1.00    1.00    --   92.10  51.00  14.57   29
 19  \w     66.00 103.00   1.00    1.00    --   92.10  48.00 106.99   37
 20  \w    156.00 182.00   1.00    1.00    --   92.10  48.00 -26.30   26
 21  \w     63.00 141.00   1.00    1.00    --   92.10  64.00  33.41   78
 22  \w     65.00  91.00   1.00    1.00    --   92.10  57.00 -65.80   26
 23  \w     57.00  82.00   1.00    1.00    --   92.10  81.00 -42.08   25
 24  \w     99.00 182.00   1.00    1.00    --   92.10  81.00 -42.08   83
 25  \w      4.00 120.00   1.00    1.00    --   92.10 -61.00 -90.00  116
 26  \w     59.00  85.00   1.00    1.00    --   92.10  77.00 150.00   26
 27  \w      3.00 128.00   1.00    1.00    --   92.10 -82.00 -90.00  125
 28  \w     33.00 120.00   1.00    1.00    --   92.10 -82.00 150.00   87
 29  \w     57.00  83.00   1.00    1.00    --   92.10  82.00   0.00   26
 30  \w     63.00  93.00   1.00    1.00    --   92.10  64.00 -21.49   30
 31  \w     67.00 119.00   1.00    1.00    --   92.10  53.00  26.47   52
 32  \w    143.00 177.00   1.00    1.00    --   92.10  63.00 139.95   34
 33  \w    127.00 180.00   1.00    1.00    --   92.10  48.00-100.92   53
 34  \w     64.00 177.00   1.00    1.00    --   92.10  61.00-156.26  113
 35  \w    106.00 182.00   1.00    1.00    --   92.10  82.00-150.00   76
 36  \w     57.00  83.00   1.00    1.00    --   92.10  82.00-150.00   26
 37  \w     64.00  90.00   1.00    1.00    --   92.10  63.00 139.95   26
 38  \w    104.00 170.00   1.00    1.00    --   92.10  82.00 -90.00   66
 39  \w     57.00  82.00   1.00    1.00    --   92.10  82.00 120.00   25
 40  \w     59.00  84.00   1.00    1.00    --   92.10  77.00 -60.00   25
 41  \w    115.00 182.00   1.00    1.00    --   92.10  77.00 -60.00   67
 42  \w     59.00  85.00   1.00    1.00    --   92.10  77.00   0.00   26
 43  \w     57.00  82.00   1.00    1.00    --   92.10  82.00-180.00   25
 44  \w     57.00  91.00   1.00    1.00    --   92.10  82.00  30.00   34
 45  \w     59.00  84.00   1.00    1.00    --   92.10  77.00  90.00   25
 46  \w     59.00  84.00   1.00    1.00    --   92.10  77.00-120.00   25
 47  \w     57.00  82.00   1.00    1.00    --   92.10  82.00 -30.00   25
 48  \w      7.00  32.00   1.00    1.00    --   92.10 -82.00   0.00   25
 49  \w     56.00 128.00   1.00    1.00    --   92.10 -82.00   0.00   72
 50  \w     57.00  82.00   1.00    1.00    --   92.10  82.00 -90.00   25
 51  \w    155.00 180.00   1.00    1.00    --   92.10  56.00-119.68   25
 52  \w     67.00  96.00   1.00    1.00    --   92.10  48.00-100.92   29
 53  \w     57.00  83.00   1.00    1.00    --   92.10  82.00 150.00   26
 54  \w     64.00  93.00   1.00    1.00    --   92.10  61.00 -60.00   29
 55  \w     57.00  84.00   1.00    1.00    --   92.10  82.00  60.00   27
 56  \w     65.00  91.00   1.00    1.00    --   92.10  56.00-119.68   26
 57  \w     59.00  84.00   1.00    1.00    --   92.10  77.00-180.00   25
 58  \w     59.00  84.00   1.00    1.00    --   92.10  77.00  30.00   25
 59  \w     57.00  83.00   1.00    1.00    --   92.10  82.00-120.00   26
 60  \w    125.00 182.00   1.00    1.00    --   92.10  82.00   0.00   57
 61  \w     44.00 103.00   1.00    1.00    --   92.10 -82.00-150.00   59
 62  \w     11.00 128.00   1.00    1.00    --   92.10 -82.00  60.00  117
 63  \w    147.00 172.00   1.00    1.00    --   92.10  47.00 -83.49   25
 64  \w     62.00  92.00   1.00    1.00    --   92.10  68.00 116.23   30
 65  \w     67.00  97.00   1.00    1.00    --   92.10  45.00 -60.00   30
 66  \w     66.00  97.00   1.00    1.00    --   92.10  37.00  98.59   31
 67  \w     68.00 104.00   1.00    1.00    --   92.10  48.00 -26.30   36
 68  \w     66.00 142.00   1.00    1.00    --   92.10  45.00-180.00   76
 69  \w     68.00  94.00   1.00    1.00    --   92.10  48.00-149.53   26
 70  \w     65.00 182.00   1.00    1.00    --   92.10  35.00 152.23  117
;
_diffrn_measurement_device 'four-circle diffractometer'
_diffrn_measurement_device_type 'XtaLAB AFC12 (RINC): Kappa dual home/near'
_diffrn_measurement_method '\w scans'
_diffrn_orient_matrix_type 'CrysAlisPro convention (1999,Acta A55,543-557)'
_diffrn_orient_matrix_UB_11 0.0095198000
_diffrn_orient_matrix_UB_12 -0.0213062000
_diffrn_orient_matrix_UB_13 0.0800284000
_diffrn_orient_matrix_UB_21 0.1110411000
_diffrn_orient_matrix_UB_22 0.0326173000
_diffrn_orient_matrix_UB_23 0.0289772000
_diffrn_orient_matrix_UB_31 -0.0398105000
_diffrn_orient_matrix_UB_32 0.0857584000
_diffrn_orient_matrix_UB_33 0.0089320000
_diffrn_radiation_monochromator mirror
_diffrn_radiation_probe x-ray
_diffrn_radiation_type 'Cu K\a'
_diffrn_radiation_wavelength 1.54184
_diffrn_reflns_av_R_equivalents 0.0368
_diffrn_reflns_av_unetI/netI 0.0141
_diffrn_reflns_Laue_measured_fraction_full 0.999
_diffrn_reflns_Laue_measured_fraction_max 0.999
_diffrn_reflns_limit_h_max 16
_diffrn_reflns_limit_h_min -16
_diffrn_reflns_limit_k_max 19
_diffrn_reflns_limit_k_min -19
_diffrn_reflns_limit_l_max 22
_diffrn_reflns_limit_l_min -22
_diffrn_reflns_number 49416
_diffrn_reflns_point_group_measured_fraction_full 0.999
_diffrn_reflns_point_group_measured_fraction_max 0.999
_diffrn_reflns_theta_full 67.072
_diffrn_reflns_theta_max 67.072
_diffrn_reflns_theta_min 3.650
_diffrn_source 'micro-focus sealed X-ray tube'
_diffrn_source_type 'Rigaku (Cu) X-ray Source'
_exptl_absorpt_coefficient_mu 0.729
_exptl_absorpt_correction_T_max 1.00000
_exptl_absorpt_correction_T_min 0.76657
_exptl_absorpt_correction_type multi-scan
_exptl_absorpt_process_details
;
CrysAlisPro 1.171.42.100a (Rigaku Oxford Diffraction, 2023)
Empirical absorption correction using spherical harmonics,
implemented in SCALE3 ABSPACK scaling algorithm.
;
_exptl_crystal_colour 'clear light yellow'
_exptl_crystal_colour_lustre clear
_exptl_crystal_colour_modifier light
_exptl_crystal_colour_primary yellow
_exptl_crystal_density_diffrn 1.338
_exptl_crystal_description block
_exptl_crystal_F_000 1744
_exptl_crystal_size_max 0.34
_exptl_crystal_size_mid 0.26
_exptl_crystal_size_min 0.22
_refine_diff_density_max 0.251
_refine_diff_density_min -0.204
_refine_diff_density_rms 0.034
_refine_ls_extinction_coef 0.00118(6)
_refine_ls_extinction_expression Fc^*^=kFc[1+0.001xFc^2^\l^3^/sin(2\q)]^-1/4^
_refine_ls_extinction_method 'SHELXL-2018/3 (Sheldrick 2018)'
_refine_ls_goodness_of_fit_ref 1.042
_refine_ls_hydrogen_treatment constr
_refine_ls_matrix_type full
_refine_ls_number_parameters 304
_refine_ls_number_reflns 3668
_refine_ls_number_restraints 74
_refine_ls_restrained_S_all 1.042
_refine_ls_R_factor_all 0.0352
_refine_ls_R_factor_gt 0.0341
_refine_ls_shift/su_max 0.001
_refine_ls_shift/su_mean 0.000
_refine_ls_structure_factor_coef Fsqd
_refine_ls_weighting_details 'w=1/[\s^2^(Fo^2^)+(0.0336P)^2^+3.9499P] where P=(Fo^2^+2Fc^2^)/3'
_refine_ls_weighting_scheme calc
_refine_ls_wR_factor_gt 0.0824
_refine_ls_wR_factor_ref 0.0831
_reflns_Friedel_coverage 0.000
_reflns_number_gt 3522
_reflns_number_total 3668
_reflns_threshold_expression 'I > 2\s(I)'
_cod_data_source_file d6gc01010e2.cif
_cod_data_source_block exp_4792_auto
_cod_depositor_comments 'Adding full bibliography for 7251870--7251872.cif.'
_cod_original_cell_volume 4104.31(6)
_cod_database_code 7251872
_shelx_shelxl_version_number 2018/3
_shelx_space_group_comment
;
The symmetry employed for this shelxl refinement is uniquely defined
by the following loop, which should always be used as a source of
symmetry information in preference to the above space-group names.
They are only intended as comments.
;
_olex2_refinement_description
;
1. Fixed Uiso
 At 1.2 times of:
  All C(H) groups, All C(H,H) groups
 At 1.5 times of:
  All C(H,H,H) groups, All O(H) groups
2. Restrained distances
 O3-C25 \\sim O3-C25A
 with sigma of 0.02
 C25-C26 \\sim C25A-C26A
 with sigma of 0.02
 O3-C26 \\sim O3-C26A
 with sigma of 0.04
3. Rigid bond restraints
 O3, O4, C24, C25, C26, C25A, C26A
 with sigma for 1-2 distances of 0.01 and sigma for 1-3 distances of 0.02
4. Uiso/Uaniso restraints and constraints
O3 \\sim O4 \\sim C24 \\sim C25 \\sim C26 \\sim C25A \\sim C26A: within 2A with
sigma of 0.01 and sigma for terminal atoms of 0.02 within 2A
5. Others
 Sof(C25A)=Sof(H25C)=Sof(H25D)=Sof(C26A)=Sof(H26D)=Sof(H26E)=Sof(H26F)=1-FVAR(1)
 Sof(C25)=Sof(H25A)=Sof(H25B)=Sof(C26)=Sof(H26A)=Sof(H26B)=Sof(H26C)=FVAR(1)
6.a Secondary CH2 refined with riding coordinates:
 C16(H16A,H16B), C17(H17A,H17B), C18(H18A,H18B), C25(H25A,H25B), C25A(H25C,H25D)
6.b Aromatic/amide H refined with riding coordinates:
 C2(H2), C3(H3), C4(H4), C5(H5), C9(H9), C10(H10), C11(H11), C12(H12)
6.c Idealised Me refined as rotating group:
 C23(H23A,H23B,H23C), C26(H26A,H26B,H26C), C26A(H26D,H26E,H26F)
6.d Idealised tetrahedral OH refined as rotating group:
 O1(H1)
;
_olex2_submission_special_instructions 'No special instructions were received'
_oxdiff_exptl_absorpt_empirical_details
;
Empirical correction (ABSPACK) includes:
- Absorption correction using spherical harmonics
- Frame scaling
;
_oxdiff_exptl_absorpt_empirical_full_max 1.493
_oxdiff_exptl_absorpt_empirical_full_min 0.771

loop_
_space_group_symop_operation_xyz
'x, y, z'
'-x+1/2, y, -z'
'x+1/2, y+1/2, z+1/2'
'-x+1, y+1/2, -z+1/2'
'-x, -y, -z'
'x-1/2, -y, z'
'-x+1/2, -y+1/2, -z+1/2'
'x, -y+1/2, z+1/2'

loop_
_atom_site_label
_atom_site_type_symbol
_atom_site_fract_x
_atom_site_fract_y
_atom_site_fract_z
_atom_site_U_iso_or_equiv
_atom_site_adp_type
_atom_site_occupancy
_atom_site_site_symmetry_order
_atom_site_calc_flag
_atom_site_refinement_flags_posn
_atom_site_refinement_flags_adp
_atom_site_refinement_flags_occupancy
_atom_site_disorder_assembly
_atom_site_disorder_group
O1 O 0.37824(7) 0.79386(6) 0.29212(5) 0.0264(2) Uani 1 1 d . . . . .
H1 H 0.335953 0.810958 0.251631 0.040 Uiso 1 1 calc R U . . .
O2 O 0.24393(7) 0.64458(5) 0.34405(5) 0.0266(2) Uani 1 1 d . . . . .
O3 O 0.58486(7) 0.83366(6) 0.41556(6) 0.0369(3) Uani 1 1 d D U . . .
O4 O 0.52478(9) 0.95956(6) 0.38045(7) 0.0469(3) Uani 1 1 d . U . . .
N1 N 0.34007(8) 0.52827(6) 0.45592(6) 0.0215(2) Uani 1 1 d . . . . .
C1 C 0.38874(9) 0.49035(8) 0.52283(7) 0.0225(3) Uani 1 1 d . . . . .
C2 C 0.39753(10) 0.40632(8) 0.53819(8) 0.0276(3) Uani 1 1 d . . . . .
H2 H 0.365917 0.367198 0.500512 0.033 Uiso 1 1 calc R U . . .
C3 C 0.45354(10) 0.38258(8) 0.60972(8) 0.0313(3) Uani 1 1 d . . . . .
H3 H 0.460517 0.326080 0.621809 0.038 Uiso 1 1 calc R U . . .
C4 C 0.50033(10) 0.44031(9) 0.66488(8) 0.0307(3) Uani 1 1 d . . . . .
H4 H 0.538595 0.422285 0.713854 0.037 Uiso 1 1 calc R U . . .
C5 C 0.49213(10) 0.52276(8) 0.64975(7) 0.0269(3) Uani 1 1 d . . . . .
H5 H 0.525119 0.561069 0.687857 0.032 Uiso 1 1 calc R U . . .
C6 C 0.43436(9) 0.55013(8) 0.57718(7) 0.0217(3) Uani 1 1 d . . . . .
C7 C 0.41349(9) 0.62893(7) 0.54051(6) 0.0198(3) Uani 1 1 d . . . . .
C8 C 0.44855(9) 0.70691(7) 0.57825(7) 0.0206(3) Uani 1 1 d . . . . .
C9 C 0.47197(9) 0.71114(8) 0.65569(7) 0.0247(3) Uani 1 1 d . . . . .
H9 H 0.457314 0.665198 0.680351 0.030 Uiso 1 1 calc R U . . .
C10 C 0.51524(10) 0.77930(9) 0.69688(7) 0.0290(3) Uani 1 1 d . . . . .
H10 H 0.529623 0.779459 0.748920 0.035 Uiso 1 1 calc R U . . .
C11 C 0.53811(10) 0.84785(8) 0.66318(7) 0.0293(3) Uani 1 1 d . . . . .
H11 H 0.571664 0.893647 0.691950 0.035 Uiso 1 1 calc R U . . .
C12 C 0.51109(10) 0.84789(8) 0.58731(7) 0.0258(3) Uani 1 1 d . . . . .
H12 H 0.524848 0.895067 0.563692 0.031 Uiso 1 1 calc R U . . .
C13 C 0.46366(9) 0.78016(7) 0.54357(7) 0.0210(3) Uani 1 1 d . . . . .
C14 C 0.42376(9) 0.79068(7) 0.46446(7) 0.0203(3) Uani 1 1 d . . . . .
C15 C 0.42009(9) 0.86692(7) 0.41777(7) 0.0218(3) Uani 1 1 d . . . . .
C16 C 0.35337(10) 0.93712(8) 0.42850(7) 0.0279(3) Uani 1 1 d . . . . .
H16A H 0.372130 0.950372 0.481833 0.033 Uiso 1 1 calc R U . . .
H16B H 0.361569 0.986763 0.401790 0.033 Uiso 1 1 calc R U . . .
C17 C 0.24308(10) 0.90477(8) 0.39588(8) 0.0293(3) Uani 1 1 d . . . . .
H17A H 0.227802 0.867855 0.431284 0.035 Uiso 1 1 calc R U . . .
H17B H 0.192812 0.950187 0.382842 0.035 Uiso 1 1 calc R U . . .
C18 C 0.24098(10) 0.85863(8) 0.32668(7) 0.0253(3) Uani 1 1 d . . . . .
H18A H 0.234087 0.897026 0.285485 0.030 Uiso 1 1 calc R U . . .
H18B H 0.182863 0.819610 0.310463 0.030 Uiso 1 1 calc R U . . .
C19 C 0.34333(9) 0.81350(7) 0.34972(6) 0.0208(3) Uani 1 1 d . . . . .
C20 C 0.35951(9) 0.74656(7) 0.40729(6) 0.0199(3) Uani 1 1 d . . . . .
C21 C 0.31369(9) 0.66659(7) 0.40181(6) 0.0198(3) Uani 1 1 d . . . . .
C22 C 0.35599(9) 0.61165(7) 0.46544(6) 0.0194(2) Uani 1 1 d . . . . .
C23 C 0.28935(10) 0.48311(8) 0.38695(7) 0.0266(3) Uani 1 1 d . . . . .
H23A H 0.315039 0.426832 0.392728 0.040 Uiso 1 1 calc R U . . .
H23B H 0.304092 0.509544 0.346235 0.040 Uiso 1 1 calc R U . . .
H23C H 0.214958 0.482727 0.375685 0.040 Uiso 1 1 calc R U . . .
C24 C 0.51459(10) 0.89327(8) 0.40384(7) 0.0272(3) Uani 1 1 d . U . . .
C25 C 0.6677(2) 0.85094(17) 0.38697(19) 0.0427(7) Uani 0.805(4) 1 d D U P A 1
H25A H 0.712044 0.895374 0.416318 0.051 Uiso 0.805(4) 1 calc R U P A 1
H25B H 0.637853 0.868945 0.334552 0.051 Uiso 0.805(4) 1 calc R U P A 1
C26 C 0.73024(15) 0.77544(13) 0.39235(13) 0.0453(6) Uani 0.805(4) 1 d D U P A 1
H26A H 0.686556 0.732270 0.361777 0.068 Uiso 0.805(4) 1 calc R U P A 1
H26B H 0.758662 0.757369 0.444211 0.068 Uiso 0.805(4) 1 calc R U P A 1
H26C H 0.786524 0.787148 0.374604 0.068 Uiso 0.805(4) 1 calc R U P A 1
C25A C 0.6874(8) 0.8622(7) 0.4223(6) 0.037(2) Uani 0.195(4) 1 d D U P A 2
H25C H 0.741879 0.825528 0.454105 0.045 Uiso 0.195(4) 1 calc R U P A 2
H25D H 0.700322 0.918581 0.442035 0.045 Uiso 0.195(4) 1 calc R U P A 2
C26A C 0.6794(8) 0.8584(8) 0.3420(6) 0.066(3) Uani 0.195(4) 1 d D U P A 2
H26D H 0.622767 0.893334 0.311740 0.099 Uiso 0.195(4) 1 calc R U P A 2
H26E H 0.666409 0.801921 0.324194 0.099 Uiso 0.195(4) 1 calc R U P A 2
H26F H 0.743918 0.877495 0.337988 0.099 Uiso 0.195(4) 1 calc R U P A 2

loop_
_atom_site_aniso_label
_atom_site_aniso_U_11
_atom_site_aniso_U_22
_atom_site_aniso_U_33
_atom_site_aniso_U_23
_atom_site_aniso_U_13
_atom_site_aniso_U_12
O1 0.0313(5) 0.0300(5) 0.0188(4) 0.0025(4) 0.0099(4) 0.0038(4)
O2 0.0280(5) 0.0260(5) 0.0208(4) -0.0001(4) 0.0027(4) -0.0045(4)
O3 0.0265(5) 0.0305(5) 0.0563(6) 0.0140(5) 0.0178(5) 0.0016(4)
O4 0.0472(6) 0.0262(5) 0.0753(8) 0.0151(5) 0.0315(6) -0.0014(5)
N1 0.0243(5) 0.0185(5) 0.0228(5) -0.0001(4) 0.0099(4) -0.0016(4)
C1 0.0222(6) 0.0226(6) 0.0268(6) 0.0040(5) 0.0138(5) 0.0020(5)
C2 0.0311(7) 0.0213(6) 0.0367(7) 0.0033(5) 0.0199(6) 0.0024(5)
C3 0.0329(7) 0.0248(7) 0.0435(8) 0.0127(6) 0.0226(6) 0.0087(6)
C4 0.0266(7) 0.0345(7) 0.0331(7) 0.0144(6) 0.0131(6) 0.0079(6)
C5 0.0240(6) 0.0302(7) 0.0264(7) 0.0067(5) 0.0090(5) 0.0025(5)
C6 0.0194(6) 0.0234(6) 0.0251(6) 0.0037(5) 0.0112(5) 0.0016(5)
C7 0.0183(6) 0.0220(6) 0.0206(6) 0.0031(5) 0.0087(5) 0.0006(5)
C8 0.0176(5) 0.0234(6) 0.0203(6) 0.0007(5) 0.0063(5) 0.0018(5)
C9 0.0249(6) 0.0285(7) 0.0210(6) 0.0031(5) 0.0086(5) 0.0025(5)
C10 0.0300(7) 0.0359(7) 0.0193(6) -0.0032(5) 0.0067(5) 0.0029(6)
C11 0.0291(7) 0.0299(7) 0.0250(7) -0.0066(5) 0.0048(5) -0.0020(5)
C12 0.0261(6) 0.0235(6) 0.0263(6) -0.0014(5) 0.0074(5) -0.0019(5)
C13 0.0198(6) 0.0222(6) 0.0205(6) 0.0002(5) 0.0067(5) 0.0006(5)
C14 0.0207(6) 0.0184(6) 0.0225(6) 0.0015(5) 0.0086(5) 0.0009(5)
C15 0.0259(6) 0.0173(6) 0.0204(6) 0.0007(5) 0.0062(5) -0.0011(5)
C16 0.0344(7) 0.0196(6) 0.0283(7) -0.0016(5) 0.0096(6) 0.0021(5)
C17 0.0302(7) 0.0259(7) 0.0329(7) 0.0011(6) 0.0127(6) 0.0060(5)
C18 0.0245(6) 0.0234(6) 0.0256(6) 0.0033(5) 0.0061(5) 0.0022(5)
C19 0.0240(6) 0.0198(6) 0.0187(6) 0.0006(5) 0.0076(5) -0.0009(5)
C20 0.0213(6) 0.0201(6) 0.0186(6) 0.0015(5) 0.0075(5) 0.0024(5)
C21 0.0202(6) 0.0216(6) 0.0188(6) -0.0005(5) 0.0084(5) 0.0003(5)
C22 0.0200(6) 0.0184(6) 0.0219(6) 0.0004(5) 0.0100(5) -0.0011(5)
C23 0.0312(7) 0.0228(6) 0.0273(7) -0.0049(5) 0.0124(5) -0.0044(5)
C24 0.0283(7) 0.0213(6) 0.0294(7) 0.0022(5) 0.0071(5) -0.0033(5)
C25 0.0311(13) 0.0424(13) 0.061(2) 0.0094(14) 0.0239(14) -0.0048(9)
C26 0.0302(10) 0.0508(13) 0.0586(13) 0.0002(10) 0.0204(9) -0.0012(9)
C25A 0.025(4) 0.043(4) 0.045(5) 0.007(4) 0.014(4) -0.004(3)
C26A 0.043(5) 0.105(7) 0.056(6) -0.015(5) 0.025(4) -0.013(5)

loop_
_atom_type_symbol
_atom_type_description
_atom_type_scat_dispersion_real
_atom_type_scat_dispersion_imag
_atom_type_scat_source
C C 0.0181 0.0091 'International Tables Vol C Tables 4.2.6.8 and 6.1.1.4'
H H 0.0000 0.0000 'International Tables Vol C Tables 4.2.6.8 and 6.1.1.4'
N N 0.0311 0.0180 'International Tables Vol C Tables 4.2.6.8 and 6.1.1.4'
O O 0.0492 0.0322 'International Tables Vol C Tables 4.2.6.8 and 6.1.1.4'

loop_
_geom_angle_atom_site_label_1
_geom_angle_atom_site_label_2
_geom_angle_atom_site_label_3
_geom_angle
_geom_angle_site_symmetry_1
_geom_angle_site_symmetry_3
_geom_angle_publ_flag
C19 O1 H1 109.5 . . ?
C24 O3 C25 114.78(14) . . ?
C24 O3 C25A 114.4(5) . . ?
C1 N1 C22 108.63(10) . . ?
C1 N1 C23 122.78(10) . . ?
C22 N1 C23 128.37(10) . . ?
N1 C1 C2 128.19(12) . . ?
N1 C1 C6 108.97(11) . . ?
C2 C1 C6 122.82(12) . . ?
C1 C2 H2 121.2 . . ?
C3 C2 C1 117.64(13) . . ?
C3 C2 H2 121.2 . . ?
C2 C3 H3 119.5 . . ?
C2 C3 C4 120.99(12) . . ?
C4 C3 H3 119.5 . . ?
C3 C4 H4 119.3 . . ?
C5 C4 C3 121.39(13) . . ?
C5 C4 H4 119.3 . . ?
C4 C5 H5 120.2 . . ?
C4 C5 C6 119.66(13) . . ?
C6 C5 H5 120.2 . . ?
C1 C6 C5 117.50(11) . . ?
C1 C6 C7 107.27(10) . . ?
C5 C6 C7 135.10(12) . . ?
C6 C7 C8 124.08(10) . . ?
C22 C7 C6 105.27(10) . . ?
C22 C7 C8 130.65(11) . . ?
C9 C8 C7 118.59(11) . . ?
C9 C8 C13 115.98(11) . . ?
C13 C8 C7 125.42(11) . . ?
C8 C9 H9 118.7 . . ?
C10 C9 C8 122.53(12) . . ?
C10 C9 H9 118.7 . . ?
C9 C10 H10 119.6 . . ?
C9 C10 C11 120.72(12) . . ?
C11 C10 H10 119.6 . . ?
C10 C11 H11 120.8 . . ?
C12 C11 C10 118.49(12) . . ?
C12 C11 H11 120.8 . . ?
C11 C12 H12 119.0 . . ?
C11 C12 C13 121.94(12) . . ?
C13 C12 H12 119.0 . . ?
C8 C13 C14 122.26(11) . . ?
C12 C13 C8 119.91(11) . . ?
C12 C13 C14 117.59(11) . . ?
C13 C14 C15 129.98(11) . . ?
C20 C14 C13 133.92(11) . . ?
C20 C14 C15 94.76(10) . . ?
C14 C15 C16 115.17(10) . . ?
C14 C15 C19 84.82(9) . . ?
C16 C15 C19 104.85(10) . . ?
C24 C15 C14 119.61(10) . . ?
C24 C15 C16 114.91(10) . . ?
C24 C15 C19 112.22(10) . . ?
C15 C16 H16A 110.8 . . ?
C15 C16 H16B 110.8 . . ?
H16A C16 H16B 108.9 . . ?
C17 C16 C15 104.62(10) . . ?
C17 C16 H16A 110.8 . . ?
C17 C16 H16B 110.8 . . ?
C16 C17 H17A 111.1 . . ?
C16 C17 H17B 111.1 . . ?
H17A C17 H17B 109.0 . . ?
C18 C17 C16 103.48(11) . . ?
C18 C17 H17A 111.1 . . ?
C18 C17 H17B 111.1 . . ?
C17 C18 H18A 110.7 . . ?
C17 C18 H18B 110.7 . . ?
C17 C18 C19 105.19(10) . . ?
H18A C18 H18B 108.8 . . ?
C19 C18 H18A 110.7 . . ?
C19 C18 H18B 110.7 . . ?
O1 C19 C15 116.75(10) . . ?
O1 C19 C18 115.75(10) . . ?
O1 C19 C20 114.30(10) . . ?
C18 C19 C15 104.61(9) . . ?
C20 C19 C15 85.13(8) . . ?
C20 C19 C18 116.21(10) . . ?
C14 C20 C19 95.29(10) . . ?
C14 C20 C21 133.62(11) . . ?
C21 C20 C19 130.91(10) . . ?
O2 C21 C20 120.86(11) . . ?
O2 C21 C22 121.65(11) . . ?
C20 C21 C22 117.43(10) . . ?
N1 C22 C7 109.83(10) . . ?
N1 C22 C21 119.81(10) . . ?
C7 C22 C21 130.36(11) . . ?
N1 C23 H23A 109.5 . . ?
N1 C23 H23B 109.5 . . ?
N1 C23 H23C 109.5 . . ?
H23A C23 H23B 109.5 . . ?
H23A C23 H23C 109.5 . . ?
H23B C23 H23C 109.5 . . ?
O3 C24 C15 113.28(11) . . ?
O4 C24 O3 122.81(13) . . ?
O4 C24 C15 123.78(12) . . ?
O3 C25 H25A 109.8 . . ?
O3 C25 H25B 109.8 . . ?
O3 C25 C26 109.30(19) . . ?
H25A C25 H25B 108.3 . . ?
C26 C25 H25A 109.8 . . ?
C26 C25 H25B 109.8 . . ?
C25 C26 H26A 109.5 . . ?
C25 C26 H26B 109.5 . . ?
C25 C26 H26C 109.5 . . ?
H26A C26 H26B 109.5 . . ?
H26A C26 H26C 109.5 . . ?
H26B C26 H26C 109.5 . . ?
O3 C25A H25C 111.6 . . ?
O3 C25A H25D 111.6 . . ?
O3 C25A C26A 100.6(7) . . ?
H25C C25A H25D 109.4 . . ?
C26A C25A H25C 111.6 . . ?
C26A C25A H25D 111.6 . . ?
C25A C26A H26D 109.5 . . ?
C25A C26A H26E 109.5 . . ?
C25A C26A H26F 109.5 . . ?
H26D C26A H26E 109.5 . . ?
H26D C26A H26F 109.5 . . ?
H26E C26A H26F 109.5 . . ?

loop_
_geom_bond_atom_site_label_1
_geom_bond_atom_site_label_2
_geom_bond_distance
_geom_bond_site_symmetry_2
_geom_bond_publ_flag
O1 H1 0.8400 . ?
O1 C19 1.3997(14) . ?
O2 C21 1.2410(15) . ?
O3 C24 1.3427(16) . ?
O3 C25 1.474(3) . ?
O3 C25A 1.464(10) . ?
O4 C24 1.2026(16) . ?
N1 C1 1.3721(16) . ?
N1 C22 1.3842(15) . ?
N1 C23 1.4633(15) . ?
C1 C2 1.4029(18) . ?
C1 C6 1.4080(18) . ?
C2 H2 0.9500 . ?
C2 C3 1.3753(19) . ?
C3 H3 0.9500 . ?
C3 C4 1.397(2) . ?
C4 H4 0.9500 . ?
C4 C5 1.3766(19) . ?
C5 H5 0.9500 . ?
C5 C6 1.4141(18) . ?
C6 C7 1.4494(17) . ?
C7 C8 1.4636(17) . ?
C7 C22 1.4094(17) . ?
C8 C9 1.4111(17) . ?
C8 C13 1.4245(17) . ?
C9 H9 0.9500 . ?
C9 C10 1.3770(19) . ?
C10 H10 0.9500 . ?
C10 C11 1.389(2) . ?
C11 H11 0.9500 . ?
C11 C12 1.3736(19) . ?
C12 H12 0.9500 . ?
C12 C13 1.4064(17) . ?
C13 C14 1.4344(17) . ?
C14 C15 1.5286(16) . ?
C14 C20 1.3533(17) . ?
C15 C16 1.5377(17) . ?
C15 C19 1.6202(16) . ?
C15 C24 1.4981(18) . ?
C16 H16A 0.9900 . ?
C16 H16B 0.9900 . ?
C16 C17 1.5315(19) . ?
C17 H17A 0.9900 . ?
C17 H17B 0.9900 . ?
C17 C18 1.5239(18) . ?
C18 H18A 0.9900 . ?
C18 H18B 0.9900 . ?
C18 C19 1.5241(17) . ?
C19 C20 1.5178(16) . ?
C20 C21 1.4432(17) . ?
C21 C22 1.4640(16) . ?
C23 H23A 0.9800 . ?
C23 H23B 0.9800 . ?
C23 H23C 0.9800 . ?
C25 H25A 0.9900 . ?
C25 H25B 0.9900 . ?
C25 C26 1.494(3) . ?
C26 H26A 0.9800 . ?
C26 H26B 0.9800 . ?
C26 H26C 0.9800 . ?
C25A H25C 0.9900 . ?
C25A H25D 0.9900 . ?
C25A C26A 1.513(12) . ?
C26A H26D 0.9800 . ?
C26A H26E 0.9800 . ?
C26A H26F 0.9800 . ?

loop_
_geom_torsion_atom_site_label_1
_geom_torsion_atom_site_label_2
_geom_torsion_atom_site_label_3
_geom_torsion_atom_site_label_4
_geom_torsion
_geom_torsion_site_symmetry_1
_geom_torsion_site_symmetry_2
_geom_torsion_site_symmetry_3
_geom_torsion_site_symmetry_4
_geom_torsion_publ_flag
O1 C19 C20 C14 117.16(11) . . . . ?
O1 C19 C20 C21 -67.31(16) . . . . ?
O2 C21 C22 N1 17.88(17) . . . . ?
O2 C21 C22 C7 -161.40(12) . . . . ?
N1 C1 C2 C3 177.78(12) . . . . ?
N1 C1 C6 C5 -177.47(10) . . . . ?
N1 C1 C6 C7 -1.07(13) . . . . ?
C1 N1 C22 C7 -1.85(13) . . . . ?
C1 N1 C22 C21 178.74(10) . . . . ?
C1 C2 C3 C4 -0.32(19) . . . . ?
C1 C6 C7 C8 -179.78(11) . . . . ?
C1 C6 C7 C22 -0.04(12) . . . . ?
C2 C1 C6 C5 0.75(18) . . . . ?
C2 C1 C6 C7 177.15(11) . . . . ?
C2 C3 C4 C5 0.0(2) . . . . ?
C3 C4 C5 C6 0.7(2) . . . . ?
C4 C5 C6 C1 -1.04(18) . . . . ?
C4 C5 C6 C7 -176.16(13) . . . . ?
C5 C6 C7 C8 -4.3(2) . . . . ?
C5 C6 C7 C22 175.43(13) . . . . ?
C6 C1 C2 C3 -0.08(18) . . . . ?
C6 C7 C8 C9 -22.78(17) . . . . ?
C6 C7 C8 C13 155.78(12) . . . . ?
C6 C7 C22 N1 1.14(13) . . . . ?
C6 C7 C22 C21 -179.52(11) . . . . ?
C7 C8 C9 C10 173.23(12) . . . . ?
C7 C8 C13 C12 -171.15(11) . . . . ?
C7 C8 C13 C14 14.66(18) . . . . ?
C8 C7 C22 N1 -179.14(11) . . . . ?
C8 C7 C22 C21 0.2(2) . . . . ?
C8 C9 C10 C11 -0.1(2) . . . . ?
C8 C13 C14 C15 171.52(12) . . . . ?
C8 C13 C14 C20 8.3(2) . . . . ?
C9 C8 C13 C12 7.44(17) . . . . ?
C9 C8 C13 C14 -166.75(11) . . . . ?
C9 C10 C11 C12 3.8(2) . . . . ?
C10 C11 C12 C13 -1.6(2) . . . . ?
C11 C12 C13 C8 -4.16(19) . . . . ?
C11 C12 C13 C14 170.30(12) . . . . ?
C12 C13 C14 C15 -2.80(19) . . . . ?
C12 C13 C14 C20 -166.06(13) . . . . ?
C13 C8 C9 C10 -5.47(18) . . . . ?
C13 C14 C15 C16 -64.05(17) . . . . ?
C13 C14 C15 C19 -168.04(13) . . . . ?
C13 C14 C15 C24 79.31(16) . . . . ?
C13 C14 C20 C19 167.26(14) . . . . ?
C13 C14 C20 C21 -8.1(2) . . . . ?
C14 C15 C16 C17 -67.83(13) . . . . ?
C14 C15 C19 O1 -114.75(11) . . . . ?
C14 C15 C19 C18 115.89(10) . . . . ?
C14 C15 C19 C20 0.05(8) . . . . ?
C14 C15 C24 O3 18.75(16) . . . . ?
C14 C15 C24 O4 -165.25(13) . . . . ?
C14 C20 C21 O2 168.68(13) . . . . ?
C14 C20 C21 C22 -14.1(2) . . . . ?
C15 C14 C20 C19 0.06(10) . . . . ?
C15 C14 C20 C21 -175.28(13) . . . . ?
C15 C16 C17 C18 -39.75(13) . . . . ?
C15 C19 C20 C14 -0.05(9) . . . . ?
C15 C19 C20 C21 175.48(13) . . . . ?
C16 C15 C19 O1 130.55(11) . . . . ?
C16 C15 C19 C18 1.19(12) . . . . ?
C16 C15 C19 C20 -114.65(10) . . . . ?
C16 C15 C24 O3 162.20(11) . . . . ?
C16 C15 C24 O4 -21.81(19) . . . . ?
C16 C17 C18 C19 40.86(13) . . . . ?
C17 C18 C19 O1 -155.50(10) . . . . ?
C17 C18 C19 C15 -25.55(12) . . . . ?
C17 C18 C19 C20 66.20(13) . . . . ?
C18 C19 C20 C14 -103.95(12) . . . . ?
C18 C19 C20 C21 71.58(16) . . . . ?
C19 C15 C16 C17 23.39(12) . . . . ?
C19 C15 C24 O3 -78.13(13) . . . . ?
C19 C15 C24 O4 97.86(16) . . . . ?
C19 C20 C21 O2 -5.2(2) . . . . ?
C19 C20 C21 C22 172.01(11) . . . . ?
C20 C14 C15 C16 103.94(11) . . . . ?
C20 C14 C15 C19 -0.05(9) . . . . ?
C20 C14 C15 C24 -112.71(12) . . . . ?
C20 C21 C22 N1 -159.29(11) . . . . ?
C20 C21 C22 C7 21.43(18) . . . . ?
C22 N1 C1 C2 -176.30(12) . . . . ?
C22 N1 C1 C6 1.80(13) . . . . ?
C22 C7 C8 C9 157.55(12) . . . . ?
C22 C7 C8 C13 -23.9(2) . . . . ?
C23 N1 C1 C2 -1.34(19) . . . . ?
C23 N1 C1 C6 176.76(10) . . . . ?
C23 N1 C22 C7 -176.44(11) . . . . ?
C23 N1 C22 C21 4.14(18) . . . . ?
C24 O3 C25 C26 -170.87(17) . . . . ?
C24 O3 C25A C26A -90.0(8) . . . . ?
C24 C15 C16 C17 147.07(11) . . . . ?
C24 C15 C19 O1 5.17(14) . . . . ?
C24 C15 C19 C18 -124.19(11) . . . . ?
C24 C15 C19 C20 119.97(10) . . . . ?
C25 O3 C24 O4 -9.0(2) . . . . ?
C25 O3 C24 C15 167.08(17) . . . . ?
C25A O3 C24 O4 19.7(5) . . . . ?
C25A O3 C24 C15 -164.2(5) . . . . ?
